data_7230638
loop_
_publ_author_name
'Ren, Yi-Xia'
'Zhao, Xiao-Long'
'Wang, Zhi-Xiang'
'Pan, Yong'
'Li, Hui-Ping'
'Wang, Fei-Yan'
'Zhu, Shao-Feng'
'Shao, Chen-Hui'

_publ_section_title
;
 Effects of template molecules on the structures and luminescence
 intensities of a series of porous Tb-MOFs based on the
 2-nitroterephthalate ligand
;
_journal_issue 31
_journal_name_full 'RSC Advances'
_journal_page_first 17497
_journal_paper_doi 10.1039/C8RA01224E
_journal_volume 8
_journal_year 2018
_chemical_formula_sum 'C26 H17 N4 O13 Tb'
_chemical_formula_weight 752.36
_chemical_name_systematic
; 
 ? 
;
_space_group_IT_number 14
_symmetry_cell_setting monoclinic
_symmetry_space_group_name_Hall '-P 2yn'
_symmetry_space_group_name_H-M 'P 1 21/n 1'
_atom_sites_solution_hydrogens geom
_atom_sites_solution_primary direct
_atom_sites_solution_secondary difmap
_audit_block_doi 10.5517/ccdc.csd.cc1yy928
_audit_creation_method SHELXL-97
_audit_update_record
;
2018-01-09 deposited with the CCDC.
2018-04-30 downloaded from the CCDC.
;
_cell_angle_alpha 90.00
_cell_angle_beta 105.519(2)
_cell_angle_gamma 90.00
_cell_formula_units_Z 4
_cell_length_a 11.7024(8)
_cell_length_b 14.5744(9)
_cell_length_c 15.8996(11)
_cell_measurement_temperature 296(2)
_cell_volume 2612.9(3)
_computing_structure_refinement 'SHELXL-97 (Sheldrick, 1997)'
_computing_structure_solution 'SHELXS-97 (Sheldrick, 1990)'
_diffrn_ambient_temperature 296(2)
_diffrn_measured_fraction_theta_full 0.998
_diffrn_measured_fraction_theta_max 0.998
_diffrn_measurement_device_type bruker-CCD
_diffrn_radiation_monochromator graphite
_diffrn_radiation_source 'fine-focus sealed tube'
_diffrn_radiation_type MoK\a
_diffrn_radiation_wavelength 0.71073
_diffrn_reflns_av_R_equivalents 0.0676
_diffrn_reflns_av_sigmaI/netI 0.0264
_diffrn_reflns_limit_h_max 13
_diffrn_reflns_limit_h_min -13
_diffrn_reflns_limit_k_max 17
_diffrn_reflns_limit_k_min -17
_diffrn_reflns_limit_l_max 18
_diffrn_reflns_limit_l_min -18
_diffrn_reflns_number 34170
_diffrn_reflns_theta_full 25.01
_diffrn_reflns_theta_max 25.01
_diffrn_reflns_theta_min 3.00
_exptl_absorpt_coefficient_mu 2.788
_exptl_absorpt_correction_T_max 0.6194
_exptl_absorpt_correction_T_min 0.5921
_exptl_absorpt_correction_type multi-scan
_exptl_absorpt_process_details sadabs
_exptl_crystal_colour yellow
_exptl_crystal_density_diffrn 1.913
_exptl_crystal_density_method 'not measured'
_exptl_crystal_description block
_exptl_crystal_F_000 1480
_exptl_crystal_size_max 0.21
_exptl_crystal_size_mid 0.20
_exptl_crystal_size_min 0.19
_refine_diff_density_max 0.890
_refine_diff_density_min -0.865
_refine_diff_density_rms 0.092
_refine_ls_extinction_method none
_refine_ls_goodness_of_fit_ref 1.031
_refine_ls_hydrogen_treatment mixed
_refine_ls_matrix_type full
_refine_ls_number_parameters 403
_refine_ls_number_reflns 4596
_refine_ls_number_restraints 2
_refine_ls_restrained_S_all 1.031
_refine_ls_R_factor_all 0.0234
_refine_ls_R_factor_gt 0.0205
_refine_ls_shift/su_max 0.001
_refine_ls_shift/su_mean 0.000
_refine_ls_structure_factor_coef Fsqd
_refine_ls_weighting_details 'calc w=1/[\s^2^(Fo^2^)+(0.0383P)^2^+0.6227P] where P=(Fo^2^+2Fc^2^)/3'
_refine_ls_weighting_scheme calc
_refine_ls_wR_factor_gt 0.0553
_refine_ls_wR_factor_ref 0.0565
_reflns_number_gt 4199
_reflns_number_total 4596
_reflns_threshold_expression >2sigma(I)
_cod_data_source_file c8ra01224e2.cif
_cod_data_source_block ww_CCDC2
_cod_original_sg_symbol_H-M P21/n
_cod_database_code 7230638

loop_
_symmetry_equiv_pos_as_xyz
'x, y, z'
'-x+1/2, y+1/2, -z+1/2'
'-x, -y, -z'
'x-1/2, -y-1/2, z-1/2'

loop_
_atom_site_label
_atom_site_type_symbol
_atom_site_fract_x
_atom_site_fract_y
_atom_site_fract_z
_atom_site_U_iso_or_equiv
_atom_site_adp_type
_atom_site_occupancy
_atom_site_symmetry_multiplicity
_atom_site_calc_flag
_atom_site_refinement_flags
Tb1 Tb -0.166107(9) 0.445001(7) 0.505654(6) 0.01625(6) Uani 1 1 d .
O1 O -0.13955(15) 0.59473(12) 0.57231(12) 0.0281(4) Uani 1 1 d .
O1W O -0.07798(16) 0.34242(12) 0.42319(12) 0.0264(4) Uani 1 1 d D
H1WB H -0.0104(14) 0.359(2) 0.4190(19) 0.040 Uiso 1 1 d D
H1WA H -0.080(3) 0.2847(7) 0.4178(19) 0.040 Uiso 1 1 d D
O2 O -0.32578(17) 0.55099(11) 0.53271(13) 0.0272(4) Uani 1 1 d .
O3 O -0.2784(2) 0.75766(14) 0.49115(12) 0.0481(5) Uani 1 1 d .
O4 O -0.3192(3) 0.88528(15) 0.54231(17) 0.0750(8) Uani 1 1 d .
O5 O -0.35268(18) 0.79819(12) 0.91550(12) 0.0334(4) Uani 1 1 d .
O6 O -0.31370(18) 0.91964(13) 0.84696(12) 0.0318(4) Uani 1 1 d .
O7 O -0.22927(16) 0.52782(15) 0.36712(12) 0.0343(4) Uani 1 1 d .
O8 O -0.03802(15) 0.54130(11) 0.42049(11) 0.0226(4) Uani 1 1 d .
O9 O -0.0873(2) 0.43144(14) 0.25212(15) 0.0516(6) Uani 1 1 d .
O10 O 0.0160(2) 0.46966(17) 0.16448(17) 0.0602(7) Uani 1 1 d .
O11 O -0.06124(19) 0.75949(14) 0.01684(13) 0.0446(5) Uani 1 1 d .
O12 O -0.16503(15) 0.86770(12) 0.06169(11) 0.0298(4) Uani 1 1 d .
C1 C -0.2457(2) 0.60172(16) 0.57603(15) 0.0213(5) Uani 1 1 d .
C2 C -0.2712(2) 0.66546(17) 0.64385(15) 0.0220(5) Uani 1 1 d .
C3 C -0.2738(2) 0.62727(18) 0.72296(16) 0.0297(6) Uani 1 1 d .
H3A H -0.2629 0.5644 0.7314 0.036 Uiso 1 1 calc R
C4 C -0.2923(2) 0.68116(17) 0.78968(16) 0.0300(6) Uani 1 1 d .
H4A H -0.2938 0.6541 0.8423 0.036 Uiso 1 1 calc R
C5 C -0.3085(2) 0.77454(16) 0.77900(15) 0.0225(5) Uani 1 1 d .
C6 C -0.3054(2) 0.81449(17) 0.70068(16) 0.0242(5) Uani 1 1 d .
H6A H -0.3144 0.8776 0.6929 0.029 Uiso 1 1 calc R
C7 C -0.2888(2) 0.75969(17) 0.63437(15) 0.0230(5) Uani 1 1 d .
C8 C -0.3267(2) 0.83430(17) 0.85162(15) 0.0236(5) Uani 1 1 d .
C9 C -0.1320(2) 0.55664(15) 0.36166(17) 0.0217(6) Uani 1 1 d .
C10 C -0.1268(2) 0.61525(17) 0.28445(15) 0.0223(5) Uani 1 1 d .
C11 C -0.1641(2) 0.70563(18) 0.28221(16) 0.0267(6) Uani 1 1 d .
H11A H -0.1910 0.7286 0.3280 0.032 Uiso 1 1 calc R
C12 C -0.1619(2) 0.76243(17) 0.21258(15) 0.0253(5) Uani 1 1 d .
H12A H -0.1891 0.8225 0.2116 0.030 Uiso 1 1 calc R
C13 C -0.1196(2) 0.73057(17) 0.14446(15) 0.0219(5) Uani 1 1 d .
C14 C -0.0809(2) 0.64024(17) 0.14598(16) 0.0250(5) Uani 1 1 d .
H14A H -0.0524 0.6176 0.1008 0.030 Uiso 1 1 calc R
C15 C -0.0853(2) 0.58471(17) 0.21487(16) 0.0234(5) Uani 1 1 d .
C16 C -0.1150(2) 0.79029(17) 0.06802(16) 0.0250(5) Uani 1 1 d .
C17 C -0.1160(3) 0.1185(2) 0.47461(19) 0.0435(8) Uani 1 1 d .
H17A H -0.1149 0.1618 0.5178 0.052 Uiso 1 1 calc R
C18 C -0.1570(3) 0.0324(2) 0.4850(2) 0.0429(8) Uani 1 1 d .
H18A H -0.1831 0.0180 0.5338 0.051 Uiso 1 1 calc R
C19 C -0.1586(3) -0.0319(2) 0.4222(2) 0.0433(7) Uani 1 1 d .
H19A H -0.1868 -0.0908 0.4269 0.052 Uiso 1 1 calc R
C20 C -0.1174(3) -0.0072(2) 0.35143(19) 0.0373(7) Uani 1 1 d .
H20A H -0.1171 -0.0500 0.3081 0.045 Uiso 1 1 calc R
C21 C -0.0770(2) 0.08045(19) 0.34522(16) 0.0265(6) Uani 1 1 d .
C22 C -0.0360(2) 0.11022(17) 0.26871(16) 0.0238(5) Uani 1 1 d .
C23 C -0.0313(2) 0.20214(19) 0.24796(17) 0.0308(6) Uani 1 1 d .
H23A H -0.0487 0.2468 0.2845 0.037 Uiso 1 1 calc R
C24 C -0.0012(2) 0.2274(2) 0.17404(17) 0.0331(6) Uani 1 1 d .
H24A H 0.0014 0.2892 0.1601 0.040 Uiso 1 1 calc R
C25 C 0.0240(2) 0.0749(2) 0.13973(19) 0.0322(6) Uani 1 1 d .
H25A H 0.0436 0.0321 0.1024 0.039 Uiso 1 1 calc R
C26 C -0.0054(2) 0.04614(18) 0.21302(19) 0.0299(6) Uani 1 1 d .
H26A H -0.0051 -0.0161 0.2259 0.036 Uiso 1 1 calc R
N1 N -0.2942(2) 0.80359(16) 0.55031(15) 0.0358(6) Uani 1 1 d .
N2 N -0.0491(2) 0.48843(16) 0.21040(15) 0.0353(6) Uani 1 1 d .
N3 N 0.02447(19) 0.16373(16) 0.12181(14) 0.0315(5) Uani 1 1 d .
H3B H 0.0419 0.1808 0.0750 0.038 Uiso 1 1 calc R
N4 N -0.0775(2) 0.14403(15) 0.40648(14) 0.0344(5) Uani 1 1 d .

loop_
_atom_site_aniso_label
_atom_site_aniso_U_11
_atom_site_aniso_U_22
_atom_site_aniso_U_33
_atom_site_aniso_U_23
_atom_site_aniso_U_13
_atom_site_aniso_U_12
Tb1 0.02274(9) 0.01364(9) 0.01473(8) -0.00067(4) 0.00909(5) -0.00221(4)
O1 0.0281(10) 0.0218(10) 0.0408(11) -0.0105(8) 0.0205(8) -0.0040(8)
O1W 0.0335(10) 0.0194(9) 0.0332(10) -0.0050(8) 0.0208(8) -0.0056(8)
O2 0.0286(10) 0.0267(11) 0.0278(11) -0.0090(7) 0.0100(8) -0.0044(7)
O3 0.0864(17) 0.0369(12) 0.0282(11) -0.0023(9) 0.0279(11) 0.0034(11)
O4 0.155(3) 0.0287(14) 0.0642(16) 0.0119(11) 0.0684(17) 0.0092(15)
O5 0.0577(12) 0.0221(10) 0.0276(10) -0.0027(8) 0.0238(9) 0.0012(9)
O6 0.0521(12) 0.0201(10) 0.0305(10) -0.0061(8) 0.0239(9) -0.0034(9)
O7 0.0252(10) 0.0474(11) 0.0312(11) 0.0161(9) 0.0089(8) -0.0043(9)
O8 0.0274(10) 0.0225(9) 0.0173(9) 0.0033(7) 0.0047(8) 0.0009(7)
O9 0.0916(19) 0.0264(12) 0.0455(14) 0.0107(9) 0.0332(13) 0.0026(11)
O10 0.0863(19) 0.0416(13) 0.0707(17) 0.0094(12) 0.0522(15) 0.0258(13)
O11 0.0663(14) 0.0398(12) 0.0423(12) 0.0209(9) 0.0397(11) 0.0249(10)
O12 0.0329(10) 0.0242(10) 0.0327(10) 0.0102(8) 0.0094(8) 0.0087(8)
C1 0.0316(14) 0.0137(13) 0.0222(12) 0.0019(9) 0.0136(11) 0.0008(10)
C2 0.0220(12) 0.0220(13) 0.0239(13) -0.0046(10) 0.0096(10) 0.0003(10)
C3 0.0446(16) 0.0188(13) 0.0299(14) -0.0012(11) 0.0171(12) 0.0051(12)
C4 0.0460(16) 0.0259(15) 0.0214(13) -0.0014(10) 0.0148(12) 0.0015(12)
C5 0.0226(12) 0.0236(13) 0.0230(13) -0.0057(10) 0.0090(10) -0.0012(10)
C6 0.0289(13) 0.0182(13) 0.0292(14) -0.0040(10) 0.0139(11) -0.0010(10)
C7 0.0269(13) 0.0218(13) 0.0237(13) -0.0028(10) 0.0125(10) -0.0022(10)
C8 0.0257(13) 0.0253(15) 0.0214(13) -0.0044(10) 0.0094(10) 0.0029(11)
C9 0.0275(14) 0.0197(14) 0.0191(13) 0.0028(9) 0.0086(11) 0.0012(10)
C10 0.0227(12) 0.0232(14) 0.0205(12) 0.0041(10) 0.0046(10) -0.0009(10)
C11 0.0332(14) 0.0270(14) 0.0227(13) 0.0008(10) 0.0126(11) 0.0013(11)
C12 0.0317(14) 0.0189(13) 0.0262(13) 0.0030(10) 0.0092(11) 0.0049(10)
C13 0.0223(12) 0.0228(13) 0.0216(12) 0.0066(10) 0.0077(10) 0.0029(10)
C14 0.0289(13) 0.0263(14) 0.0225(13) 0.0028(10) 0.0112(10) 0.0040(11)
C15 0.0268(13) 0.0189(13) 0.0248(13) 0.0052(11) 0.0072(10) 0.0048(11)
C16 0.0259(13) 0.0234(14) 0.0263(13) 0.0072(10) 0.0082(11) 0.0040(11)
C17 0.070(2) 0.0335(17) 0.0361(16) -0.0012(13) 0.0302(16) 0.0022(15)
C18 0.059(2) 0.0406(18) 0.0381(17) 0.0075(15) 0.0281(16) 0.0011(15)
C19 0.057(2) 0.0330(16) 0.0449(18) 0.0047(14) 0.0227(16) -0.0105(15)
C20 0.0537(18) 0.0304(16) 0.0329(16) -0.0043(12) 0.0205(14) -0.0103(13)
C21 0.0293(14) 0.0267(14) 0.0254(14) 0.0016(11) 0.0109(11) 0.0006(11)
C22 0.0220(12) 0.0278(15) 0.0217(13) 0.0003(10) 0.0059(10) 0.0000(10)
C23 0.0393(15) 0.0276(15) 0.0296(14) -0.0006(11) 0.0162(12) 0.0010(12)
C24 0.0362(15) 0.0308(15) 0.0359(15) 0.0075(12) 0.0158(12) 0.0026(12)
C25 0.0326(15) 0.0366(16) 0.0306(15) -0.0042(12) 0.0142(12) 0.0049(12)
C26 0.0338(15) 0.0269(15) 0.0321(15) 0.0018(11) 0.0139(12) 0.0011(11)
N1 0.0579(15) 0.0230(13) 0.0359(14) 0.0015(10) 0.0289(12) -0.0026(11)
N2 0.0508(15) 0.0292(14) 0.0272(12) 0.0052(10) 0.0128(12) 0.0065(11)
N3 0.0327(12) 0.0425(15) 0.0232(11) 0.0067(10) 0.0141(9) 0.0051(10)
N4 0.0510(14) 0.0262(13) 0.0320(13) 0.0011(10) 0.0218(11) 0.0014(11)

loop_
_atom_type_symbol
_atom_type_description
_atom_type_scat_dispersion_real
_atom_type_scat_dispersion_imag
_atom_type_scat_source
C C 0.0033 0.0016 'International Tables Vol C Tables 4.2.6.8 and 6.1.1.4'
H H 0.0000 0.0000 'International Tables Vol C Tables 4.2.6.8 and 6.1.1.4'
N N 0.0061 0.0033 'International Tables Vol C Tables 4.2.6.8 and 6.1.1.4'
O O 0.0106 0.0060 'International Tables Vol C Tables 4.2.6.8 and 6.1.1.4'
Tb Tb -0.1723 4.1537 'International Tables Vol C Tables 4.2.6.8 and 6.1.1.4'

loop_
_geom_angle_atom_site_label_1
_geom_angle_atom_site_label_2
_geom_angle_atom_site_label_3
_geom_angle
_geom_angle_site_symmetry_1
_geom_angle_site_symmetry_3
O12 Tb1 O8 155.05(6) 2_445 3_566
O12 Tb1 O1W 83.13(6) 2_445 .
O8 Tb1 O1W 78.43(6) 3_566 .
O12 Tb1 O1 130.41(6) 2_445 .
O8 Tb1 O1 73.24(6) 3_566 .
O1W Tb1 O1 141.45(6) . .
O12 Tb1 O6 94.68(7) 2_445 2_446
O8 Tb1 O6 83.17(6) 3_566 2_446
O1W Tb1 O6 126.59(6) . 2_446
O1 Tb1 O6 75.50(6) . 2_446
O12 Tb1 O7 78.79(6) 2_445 .
O8 Tb1 O7 115.21(6) 3_566 .
O1W Tb1 O7 83.44(7) . .
O1 Tb1 O7 85.50(7) . .
O6 Tb1 O7 148.66(7) 2_446 .
O12 Tb1 O5 75.96(7) 2_445 2_446
O8 Tb1 O5 83.11(6) 3_566 2_446
O1W Tb1 O5 75.12(6) . 2_446
O1 Tb1 O5 125.47(7) . 2_446
O6 Tb1 O5 53.02(6) 2_446 2_446
O7 Tb1 O5 148.47(7) . 2_446
O12 Tb1 O2 78.23(6) 2_445 .
O8 Tb1 O2 123.53(6) 3_566 .
O1W Tb1 O2 155.93(6) . .
O1 Tb1 O2 52.47(6) . .
O6 Tb1 O2 70.53(6) 2_446 .
O7 Tb1 O2 78.13(7) . .
O5 Tb1 O2 114.26(6) 2_446 .
O12 Tb1 O8 123.74(6) 2_445 .
O8 Tb1 O8 65.12(6) 3_566 .
O1W Tb1 O8 70.64(6) . .
O1 Tb1 O8 73.94(6) . .
O6 Tb1 O8 140.92(6) 2_446 .
O7 Tb1 O8 50.18(6) . .
O5 Tb1 O8 136.85(6) 2_446 .
O2 Tb1 O8 107.66(6) . .
O12 Tb1 C8 83.44(7) 2_445 2_446
O8 Tb1 C8 83.81(6) 3_566 2_446
O1W Tb1 C8 101.21(7) . 2_446
O1 Tb1 C8 101.15(7) . 2_446
O6 Tb1 C8 26.61(7) 2_446 2_446
O7 Tb1 C8 160.98(6) . 2_446
O5 Tb1 C8 26.49(7) 2_446 2_446
O2 Tb1 C8 91.72(7) . 2_446
O8 Tb1 C8 148.76(6) . 2_446
O12 Tb1 C1 104.54(7) 2_445 .
O8 Tb1 C1 97.56(7) 3_566 .
O1W Tb1 C1 164.19(7) . .
O1 Tb1 C1 26.62(6) . .
O6 Tb1 C1 67.29(6) 2_446 .
O7 Tb1 C1 84.55(7) . .
O5 Tb1 C1 119.88(6) 2_446 .
O2 Tb1 C1 26.34(6) . .
O8 Tb1 C1 93.75(6) . .
C8 Tb1 C1 93.47(7) 2_446 .
O12 Tb1 C9 100.97(7) 2_445 .
O8 Tb1 C9 90.60(7) 3_566 .
O1W Tb1 C9 75.50(6) . .
O1 Tb1 C9 79.15(6) . .
O6 Tb1 C9 154.62(7) 2_446 .
O7 Tb1 C9 24.69(6) . .
O5 Tb1 C9 150.62(6) 2_446 .
O2 Tb1 C9 93.14(7) . .
O8 Tb1 C9 25.50(6) . .
C8 Tb1 C9 174.02(7) 2_446 .
C1 Tb1 C9 89.35(7) . .
C1 O1 Tb1 94.64(14) . .
C1 O2 Tb1 88.61(15) . .
C8 O5 Tb1 92.29(15) . 2_456
C8 O6 Tb1 92.80(15) . 2_456
C9 O7 Tb1 99.71(15) . .
C9 O8 Tb1 156.52(16) . 3_566
C9 O8 Tb1 88.44(14) . .
Tb1 O8 Tb1 114.88(6) 3_566 .
C16 O12 Tb1 143.58(16) . 2_455
O2 C1 O1 122.0(2) . .
O2 C1 C2 119.7(2) . .
O1 C1 C2 117.8(2) . .
O2 C1 Tb1 65.05(13) . .
O1 C1 Tb1 58.74(12) . .
C2 C1 Tb1 158.91(16) . .
C3 C2 C7 117.2(2) . .
C3 C2 C1 117.2(2) . .
C7 C2 C1 125.5(2) . .
C4 C3 C2 121.0(2) . .
C5 C4 C3 120.7(2) . .
C4 C5 C6 119.4(2) . .
C4 C5 C8 121.3(2) . .
C6 C5 C8 119.3(2) . .
C7 C6 C5 119.2(2) . .
C6 C7 C2 122.5(2) . .
C6 C7 N1 117.6(2) . .
C2 C7 N1 119.9(2) . .
O5 C8 O6 121.5(2) . .
O5 C8 C5 119.6(2) . .
O6 C8 C5 118.9(2) . .
O5 C8 Tb1 61.23(13) . 2_456
O6 C8 Tb1 60.59(13) . 2_456
C5 C8 Tb1 173.80(16) . 2_456
O7 C9 O8 121.6(2) . .
O7 C9 C10 119.1(2) . .
O8 C9 C10 119.2(2) . .
O7 C9 Tb1 55.61(12) . .
O8 C9 Tb1 66.06(13) . .
C10 C9 Tb1 174.66(17) . .
C11 C10 C15 117.2(2) . .
C11 C10 C9 118.5(2) . .
C15 C10 C9 124.2(2) . .
C10 C11 C12 121.0(2) . .
C13 C12 C11 120.7(2) . .
C12 C13 C14 119.1(2) . .
C12 C13 C16 122.3(2) . .
C14 C13 C16 118.6(2) . .
C15 C14 C13 119.4(2) . .
C14 C15 C10 122.6(2) . .
C14 C15 N2 116.8(2) . .
C10 C15 N2 120.5(2) . .
O11 C16 O12 125.3(2) . .
O11 C16 C13 117.0(2) . .
O12 C16 C13 117.7(2) . .
N4 C17 C18 124.1(3) . .
C19 C18 C17 118.5(3) . .
C18 C19 C20 118.5(3) . .
C21 C20 C19 120.0(3) . .
N4 C21 C20 121.3(2) . .
N4 C21 C22 117.1(2) . .
C20 C21 C22 121.5(2) . .
C23 C22 C26 117.5(2) . .
C23 C22 C21 121.3(2) . .
C26 C22 C21 121.1(2) . .
C24 C23 C22 120.1(3) . .
N3 C24 C23 120.2(3) . .
N3 C25 C26 119.9(3) . .
C25 C26 C22 120.1(3) . .
O3 N1 O4 122.7(2) . .
O3 N1 C7 119.3(2) . .
O4 N1 C7 118.0(2) . .
O10 N2 O9 123.5(3) . .
O10 N2 C15 118.5(2) . .
O9 N2 C15 118.1(2) . .
C25 N3 C24 122.1(2) . .
C17 N4 C21 117.6(2) . .

loop_
_geom_bond_atom_site_label_1
_geom_bond_atom_site_label_2
_geom_bond_distance
_geom_bond_site_symmetry_2
Tb1 O12 2.2778(16) 2_445
Tb1 O8 2.3715(17) 3_566
Tb1 O1W 2.3961(17) .
Tb1 O1 2.4095(17) .
Tb1 O6 2.4455(18) 2_446
Tb1 O7 2.4461(18) .
Tb1 O5 2.4598(18) 2_446
Tb1 O2 2.5481(18) .
Tb1 O8 2.6714(18) .
Tb1 C8 2.804(2) 2_446
Tb1 C1 2.809(2) .
Tb1 C9 2.922(2) .
O1 C1 1.263(3) .
O2 C1 1.247(3) .
O3 N1 1.208(3) .
O4 N1 1.225(3) .
O5 C8 1.252(3) .
O5 Tb1 2.4598(18) 2_456
O6 C8 1.258(3) .
O6 Tb1 2.4455(18) 2_456
O7 C9 1.238(3) .
O8 C9 1.258(3) .
O8 Tb1 2.3715(17) 3_566
O9 N2 1.220(3) .
O10 N2 1.219(3) .
O11 C16 1.239(3) .
O12 C16 1.262(3) .
O12 Tb1 2.2778(16) 2_455
C1 C2 1.512(3) .
C2 C3 1.383(4) .
C2 C7 1.391(3) .
C3 C4 1.383(4) .
C4 C5 1.378(4) .
C5 C6 1.384(3) .
C5 C8 1.506(3) .
C6 C7 1.377(3) .
C7 N1 1.468(3) .
C8 Tb1 2.804(2) 2_456
C9 C10 1.510(3) .
C10 C11 1.385(4) .
C10 C15 1.395(3) .
C11 C12 1.388(3) .
C12 C13 1.385(3) .
C13 C14 1.390(3) .
C13 C16 1.508(3) .
C14 C15 1.374(3) .
C15 N2 1.473(3) .
C17 N4 1.333(4) .
C17 C18 1.369(4) .
C18 C19 1.365(5) .
C19 C20 1.385(4) .
C20 C21 1.375(4) .
C21 N4 1.345(3) .
C21 C22 1.487(4) .
C22 C23 1.384(4) .
C22 C26 1.398(4) .
C23 C24 1.365(4) .
C24 N3 1.332(4) .
C25 N3 1.327(4) .
C25 C26 1.366(4) .
